data_1100505
loop_
_publ_author_name
'Scheschkewitz, David'
'Menzel, Matthias'
'Hofmann, Matthias'
'Schleyer, Paul Ragu\'e'
'Geiseler, Gertraud'
'Massa, Werner'
'Harms, Klaus'
'Berndt, Armin'

_publ_section_title
;
 A Five-Membered Ring with Three Negative Charges and Solvent-Free
 Lithium Counterions
;
_journal_coden_ASTM ACIEF5
_journal_issue 19
_journal_name_full 'Angewandte Chemie, International Edition'
_journal_page_first 2936
_journal_page_last 2939
_journal_paper_doi 10.1002/(sici)1521-3773(19991004)38:19<2936::aid-anie2936>3.0.co;2-9
_journal_volume 38
_journal_year 1999
_chemical_formula_sum 'C40 H71 B2 Li3 O2 Si2'
_space_group_IT_number 19
_symmetry_cell_setting orthorhombic
_symmetry_Int_Tables_number 19
_symmetry_space_group_name_Hall 'P 2ac 2ab'
_symmetry_space_group_name_H-M 'P 21 21 21'
_cell_angle_alpha 90
_cell_angle_beta 90
_cell_angle_gamma 90
_cell_formula_units_Z 4
_cell_length_a 14.858(1)
_cell_length_b 16.200(1)
_cell_length_c 18.192(1)
_cod_database_code 1100505

loop_
_symmetry_equiv_pos_site_id
_symmetry_equiv_pos_as_xyz
1 x,y,z
2 1/2-x,-y,1/2+z
3 -x,1/2+y,1/2-z
4 1/2+x,1/2-y,-z

loop_
_atom_site_label
_atom_site_type_symbol
_atom_site_fract_x
_atom_site_fract_y
_atom_site_fract_z
B1 B 0.1686(3) 0.1412(3) 0.7189(2)
B2 B 0.2327(2) 0.2070(3) 0.6663(2)
Li1 Li 0.2215(4) 0.2496(4) 0.7814(3)
Li2 Li 0.0848(4) 0.2193(4) 0.6401(3)
Li3 Li 0.2992(4) 0.0802(4) 0.6825(3)
Si1 Si 0.37767(9) 0.23441(8) 0.90771(7)
Si2 Si 0.48946(7) 0.08821(8) 0.83132(7)
O1 O 0.3449(3) -0.0133(3) 0.6256(2)
O2 O -0.02506(15) 0.27480(15) 0.61087(11)
C1 C 0.3221(2) 0.2092(2) 0.70877(16)
C2 C 0.3199(3) 0.1590(3) 0.77409(17)
C3 C 0.2336(3) 0.1206(2) 0.78222(17)
C4 C 0.4064(2) 0.2561(3) 0.6857(2)
H1 H 0.41700 0.30180 0.72000
H2 H 0.39830 0.27810 0.63600
H3 H 0.45820 0.21870 0.68650
C5 C 0.4056(5) 0.1778(6) 0.8314(4)
H4 H 0.43990 0.21990 0.80250
C6? C 0.3846(6) 0.1396(6) 0.8351(4)
H5? H 0.34870 0.09730 0.86240
C7 C 0.2100(3) 0.0645(3) 0.8482(2)
H6 H 0.22060 0.09460 0.89420
H7 H 0.24800 0.01500 0.84710
H8 H 0.14660 0.04830 0.84540
C8 C 0.2785(9) 0.298(1) 0.8958(9)
H9 H 0.28000 0.32710 0.84990
H10 H 0.27710 0.33690 0.93560
H11 H 0.22580 0.26380 0.89780
C9? C 0.2647(6) 0.2743(13) 0.9259(9)
H12? H 0.24560 0.30860 0.88570
H13? H 0.26300 0.30550 0.97070
H14? H 0.22520 0.22770 0.92990
C10 C 0.4675(6) 0.3102(6) 0.9416(5)
H15 H 0.48350 0.34730 0.90260
H16 H 0.51960 0.27940 0.95650
H17 H 0.44510 0.34120 0.98270
C11? C 0.4269(9) 0.3298(6) 0.8588(6)
H18? H 0.40950 0.32810 0.80800
H19? H 0.49140 0.32960 0.86230
H20? H 0.40370 0.37910 0.88110
C12 C 0.3544(8) 0.1730(6) 0.9971(5)
H21 H 0.40710 0.14130 1.00890
H22 H 0.30400 0.13660 0.99080
H23 H 0.34210 0.21100 1.03630
C13? C 0.4389(9) 0.2160(9) 0.9869(5)
H24? H 0.49300 0.24820 0.98440
H25? H 0.45410 0.15850 0.99090
H26? H 0.40440 0.23230 1.02910
C14 C 0.5276(8) 0.0543(7) 0.7449(4)
H27 H 0.57610 0.08930 0.72940
H28 H 0.47940 0.05760 0.70990
H29 H 0.54850 -0.00170 0.74800
C15? C 0.4943(13) 0.0285(11) 0.7418(7)
H30? H 0.51710 0.06440 0.70410
H31? H 0.43550 0.00930 0.72810
H32? H 0.53400 -0.01770 0.74750
C16 C 0.5838(6) 0.1246(7) 0.8959(6)
H33 H 0.55770 0.14720 0.93980
H34 H 0.61900 0.16610 0.87170
H35 H 0.62170 0.07870 0.90860
C17? C 0.5930(6) 0.1586(8) 0.8228(7)
H36? H 0.59810 0.19210 0.86610
H37? H 0.58630 0.19340 0.78050
H38? H 0.64620 0.12550 0.81750
C18 C 0.4473(7) -0.0053(5) 0.8857(5)
H39 H 0.43320 0.01150 0.93490
H40 H 0.49340 -0.04680 0.88690
H41 H 0.39440 -0.02740 0.86270
C19? C 0.5134(7) 0.0135(7) 0.9028(6)
H42? H 0.50200 0.03740 0.95020
H43? H 0.57540 -0.00270 0.89960
H44? H 0.47560 -0.03410 0.89620
C20 C 0.0642(2) 0.1130(2) 0.72273(17)
C21 C 0.0253(2) 0.0516(2) 0.67813(18)
C22 C -0.0660(3) 0.0345(3) 0.6787(2)
C23 C -0.1213(3) 0.0777(3) 0.7243(3)
H45 H -0.18420 0.06710 0.72300
C24 C -0.0887(3) 0.1363(3) 0.7724(2)
C25 C 0.0033(3) 0.1555(2) 0.77233(17)
C26 C 0.0846(3) -0.0020(2) 0.63018(19)
H46 H 0.07680 -0.06000 0.64410
H47 H 0.14770 0.01390 0.63700
H48 H 0.06780 0.00530 0.57850
C27 C -0.1055(3) -0.0314(3) 0.6285(2)
H49 H -0.09240 -0.01740 0.57720
H50 H -0.17080 -0.03410 0.63560
H51 H -0.07870 -0.08500 0.64030
C28 C -0.1543(3) 0.1805(3) 0.8234(3)
H52 H -0.21510 0.15860 0.81580
H53 H -0.15390 0.23980 0.81250
H54 H -0.13620 0.17170 0.87450
C29 C 0.0367(3) 0.2183(3) 0.8256(2)
H55 H -0.01240 0.23460 0.85850
H56 H 0.05830 0.26690 0.79870
H57 H 0.08610 0.19490 0.85450
C30 C 0.21704(18) 0.2645(2) 0.59357(16)
C31 C 0.19767(19) 0.2304(2) 0.52326(15)
C32 C 0.1799(2) 0.2814(3) 0.46335(16)
C33 C 0.1812(2) 0.3655(3) 0.4714(2)
H58 H 0.16840 0.39920 0.42990
C34 C 0.2002(2) 0.4024(3) 0.5367(2)
C35 C 0.2193(2) 0.3534(2) 0.59804(19)
C36 C 0.1997(2) 0.1379(2) 0.51166(18)
H59 H 0.23980 0.12480 0.47050
H60 H 0.13890 0.11810 0.50060
H61 H 0.22180 0.11080 0.55640
C37 C 0.1606(3) 0.2439(3) 0.38812(16)
H62 H 0.15520 0.28800 0.35160
H63 H 0.10410 0.21260 0.39010
H64 H 0.20990 0.20680 0.37430
C38 C 0.1993(3) 0.4977(3) 0.5417(3)
H65 H 0.18430 0.52100 0.49350
H66 H 0.25870 0.51750 0.55700
H67 H 0.15410 0.51520 0.57770
C39 C 0.2398(3) 0.3977(3) 0.6694(2)
H68 H 0.25670 0.35720 0.70700
H69 H 0.18640 0.42810 0.68560
H70 H 0.28970 0.43630 0.66170
C40 C 0.2938(5) -0.1055(4) 0.7185(4)
H71 H 0.26440 -0.15850 0.72840
H72 H 0.25500 -0.06050 0.73550
H73 H 0.35140 -0.10320 0.74460
C41 C 0.3094(5) -0.0971(5) 0.6399(4)
H74 H 0.25240 -0.10540 0.61270
H75 H 0.35320 -0.13910 0.62310
C42 C 0.3856(14) 0.0017(11) 0.5612(8)
H76 H 0.34020 -0.00190 0.52150
H77 H 0.43090 -0.04190 0.55230
C43? C 0.353(3) -0.039(3) 0.5421(18)
H78? H 0.38340 -0.09320 0.53390
H79? H 0.29660 -0.03520 0.51370
C44 C 0.4375(8) 0.0958(12) 0.5559(6)
H80 H 0.47200 0.10000 0.51150
H81 H 0.47610 0.10500 0.59750
H82 H 0.39050 0.13650 0.55550
C45? C 0.4123(11) 0.0321(17) 0.5357(10)
H83? H 0.42950 0.03840 0.48510
H84? H 0.46510 0.02360 0.56520
H85? H 0.38160 0.08090 0.55190
C46 C -0.0005(4) 0.3964(4) 0.6759(3)
H86 H -0.02840 0.43790 0.70780
H87 H 0.02310 0.42330 0.63170
H88 H 0.04880 0.36930 0.70230
C47 C -0.0639(4) 0.3383(3) 0.6561(3)
H89 H -0.11330 0.36570 0.62890
H90 H -0.08970 0.31310 0.70090
C48 C -0.0941(3) 0.2310(3) 0.5722(2)
H91 H -0.13330 0.27070 0.54610
H92 H -0.13160 0.19990 0.60770
C49 C -0.0540(3) 0.1733(3) 0.51890(19)
H93 H -0.10190 0.14670 0.49040
H94 H -0.01930 0.13120 0.54520
H95 H -0.01410 0.20370 0.48560

loop_
_atom_type_symbol
_atom_type_radius_bond
C 0.87
H 0.23
B 0.83
Li 1.45
O 0.68
Si 1.20
